data_7231136
loop_
_publ_author_name
'Wong, Lawrence W.-Y.'
'Tam, Gemma S.-S.'
'Chen, Xiaoyan'
'So, Frederick T.-K.'
'Soecipto, Aristyo'
'Sheong, Fu Kit'
'Sung, Herman H.-Y.'
'Lin, Zhenyang'
'Williams, Ian D.'

_publ_section_title
;
 A chiral spiroborate anion from diphenyl-l-tartramide
 [B{l-Tar(NHPh)2}2]&#x2212;applied to some challenging resolutions
;
_journal_issue 33
_journal_name_full CrystEngComm
_journal_page_first 4831
_journal_paper_doi 10.1039/C8CE00855H
_journal_volume 20
_journal_year 2018
_chemical_absolute_configuration ad
_chemical_formula_moiety '2(C16 H14 B0.5 N2 O4), 2(H2 N0.5)'
_chemical_formula_sum 'C32 H32 B N5 O8'
_chemical_formula_weight 625.43
_space_group_crystal_system monoclinic
_space_group_IT_number 5
_space_group_name_Hall 'C 2y'
_space_group_name_H-M_alt 'C 1 2 1'
_symmetry_space_group_name_Hall 'C 2y'
_symmetry_space_group_name_H-M 'C 1 2 1'
_atom_sites_solution_hydrogens mixed
_atom_sites_solution_primary direct
_audit_creation_date 2018-05-21
_audit_creation_method
;
Olex2 1.2-beta
(compiled 2018.05.18 svn.r3508 for OlexSys, GUI svn.r5497)
;
_audit_update_record
;
2018-05-22 deposited with the CCDC.
2018-07-13 downloaded from the CCDC.
;
_cell_angle_alpha 90
_cell_angle_beta 93.965(3)
_cell_angle_gamma 90
_cell_formula_units_Z 4
_cell_length_a 30.9663(9)
_cell_length_b 13.3119(4)
_cell_length_c 7.0955(3)
_cell_measurement_reflns_used 3690
_cell_measurement_temperature 100.01(10)
_cell_measurement_theta_max 75.0130
_cell_measurement_theta_min 5.3590
_cell_volume 2917.91(17)
_computing_cell_refinement 'CrysAlisPro 1.171.38.46 (Rigaku OD, 2015)'
_computing_data_collection 'CrysAlisPro 1.171.38.46 (Rigaku OD, 2015)'
_computing_data_reduction 'CrysAlisPro 1.171.38.46 (Rigaku OD, 2015)'
_computing_molecular_graphics 'Olex2 (Dolomanov et al., 2009)'
_computing_publication_material 'Olex2 (Dolomanov et al., 2009)'
_computing_structure_refinement 'ShelXL (Sheldrick, 2015)'
_computing_structure_solution 'ShelXS (Sheldrick, 2008)'
_diffrn_ambient_environment N~2~
_diffrn_ambient_temperature 100.01(10)
_diffrn_detector 'CCD plate'
_diffrn_detector_area_resol_mean 10.3577
_diffrn_detector_type Atlas
_diffrn_measured_fraction_theta_full 1.000
_diffrn_measured_fraction_theta_max 0.988
_diffrn_measurement_details
;
List of Runs (angles in degrees, time in seconds):

  # Type    Start    End  Width  t~exp~   \w     \q     \k     \f   Frames
#--------------------------------------------------------------------------
  1  \w     57.00 140.00   1.00   45.00    --  110.57 -77.00  60.00   83
  2  \w    -86.00  13.00   1.00   18.00    --  -40.20  19.00  90.00   99
  3  \w    -95.00  -2.00   1.00   18.00    --  -40.20 125.00  60.00   93
  4  \w   -100.00 -22.00   1.00   18.00    --  -40.20 -37.00-120.00   78
  5  \w   -122.00   6.00   1.00   18.00    --  -40.20 -19.00  30.00  128
  6  \w     99.00 176.00   1.00   45.00    --  110.57  61.00  30.00   77
  7  \w     83.00 178.00   1.00   45.00    --  110.57  45.00  90.00   95
  8  \w     36.00 119.00   1.00   45.00    --  110.57 -45.00   0.00   83
  9  \w     33.00 115.00   1.00   45.00    --  110.57-111.00  30.00   82
 10  \w     77.00 178.00   1.00   45.00    --  110.57  77.00 -90.00  101
 11  \w     28.00 172.00   1.00   45.00    --  110.57 -15.00 -90.00  144
;
_diffrn_measurement_device 'four-circle diffractometer'
_diffrn_measurement_device_type 'SuperNova, Dual, Cu at zero, Atlas'
_diffrn_measurement_method '\w scans'
_diffrn_orient_matrix_type 'CrysAlisPro convention (1999,Acta A55,543-557)'
_diffrn_orient_matrix_UB_11 0.0203673000
_diffrn_orient_matrix_UB_12 0.0271677000
_diffrn_orient_matrix_UB_13 0.1978124000
_diffrn_orient_matrix_UB_21 -0.0265454000
_diffrn_orient_matrix_UB_22 0.0979498000
_diffrn_orient_matrix_UB_23 -0.0034425000
_diffrn_orient_matrix_UB_31 -0.0369712000
_diffrn_orient_matrix_UB_32 -0.0552735000
_diffrn_orient_matrix_UB_33 0.0908602000
_diffrn_radiation_monochromator mirror
_diffrn_radiation_probe x-ray
_diffrn_radiation_type CuK\a
_diffrn_radiation_wavelength 1.54184
_diffrn_reflns_av_unetI/netI 0.0400
_diffrn_reflns_Laue_measured_fraction_full 1.000
_diffrn_reflns_Laue_measured_fraction_max 0.988
_diffrn_reflns_limit_h_max 38
_diffrn_reflns_limit_h_min -38
_diffrn_reflns_limit_k_max 16
_diffrn_reflns_limit_k_min -16
_diffrn_reflns_limit_l_max 8
_diffrn_reflns_limit_l_min -8
_diffrn_reflns_number 8914
_diffrn_reflns_point_group_measured_fraction_full 1.000
_diffrn_reflns_point_group_measured_fraction_max 0.982
_diffrn_reflns_theta_full 66.500
_diffrn_reflns_theta_max 75.735
_diffrn_reflns_theta_min 3.615
_diffrn_source 'micro-focus sealed X-ray tube'
_diffrn_source_type 'SuperNova (Cu) X-ray Source'
_exptl_absorpt_coefficient_mu 0.855
_exptl_absorpt_correction_T_max 1.00000
_exptl_absorpt_correction_T_min 0.87260
_exptl_absorpt_correction_type multi-scan
_exptl_absorpt_process_details
;
CrysAlisPro 1.171.38.46 (Rigaku Oxford Diffraction, 2015)
Empirical absorption correction using spherical harmonics,
 implemented in SCALE3 ABSPACK scaling algorithm.
;
_exptl_crystal_colour colourless
_exptl_crystal_colour_primary colourless
_exptl_crystal_density_diffrn 1.424
_exptl_crystal_description needle
_exptl_crystal_F_000 1312
_exptl_crystal_size_max 0.1
_exptl_crystal_size_mid 0.05
_exptl_crystal_size_min 0.03
_refine_diff_density_max 0.229
_refine_diff_density_min -0.233
_refine_diff_density_rms 0.052
_refine_ls_abs_structure_details
;
 Classical Flack method preferred over Parsons because s.u. lower.
;
_refine_ls_abs_structure_Flack 0.09(16)
_refine_ls_extinction_method none
_refine_ls_goodness_of_fit_ref 1.043
_refine_ls_hydrogen_treatment mixed
_refine_ls_matrix_type full
_refine_ls_number_parameters 422
_refine_ls_number_reflns 8914
_refine_ls_number_restraints 1
_refine_ls_restrained_S_all 1.043
_refine_ls_R_factor_all 0.0485
_refine_ls_R_factor_gt 0.0425
_refine_ls_shift/su_max 0.000
_refine_ls_shift/su_mean 0.000
_refine_ls_structure_factor_coef Fsqd
_refine_ls_weighting_details 'w=1/[\s^2^(Fo^2^)+(0.0751P)^2^] where P=(Fo^2^+2Fc^2^)/3'
_refine_ls_weighting_scheme calc
_refine_ls_wR_factor_gt 0.1147
_refine_ls_wR_factor_ref 0.1170
_reflns_Friedel_coverage 0.902
_reflns_Friedel_fraction_full 1.000
_reflns_Friedel_fraction_max 0.974
_reflns_number_gt 7836
_reflns_number_total 8914
_reflns_threshold_expression 'I > 2\s(I)'
_cod_data_source_file c8ce00855h2.cif
_cod_data_source_block gem57d_twin1_hklf5
_cod_depositor_comments 'Adding full bibliography for 7231133--7231140.cif.'
_cod_original_cell_volume 2917.92(17)
_cod_database_code 7231136
_shelxl_version_number 2014-3
_chemical_oxdiff_formula 'C20 N2 O6'
_shelx_space_group_comment
;
The symmetry employed for this shelxl refinement is uniquely defined
by the following loop, which should always be used as a source of
symmetry information in preference to the above space-group names.
They are only intended as comments.
;
_shelx_estimated_absorpt_t_max 0.975
_shelx_estimated_absorpt_t_min 0.919
_olex2_refinement_description
;
1. Twinned data refinement
 Scales: 0.4990(14)
 0.5010(14)
2. Fixed Uiso
 At 1.2 times of:
  All C(H) groups, All N(H) groups
3.a Riding coordinates:
 N2(H2A,H2B), N1(H1A,H1B)
3.b Ternary CH refined with riding coordinates:
 C12(H12), C13(H13), C22(H22), C23(H23)
3.c Aromatic/amide H refined with riding coordinates:
 N11(H11), N14(H14), C32(H32), C33(H33), C34(H34), C35(H35), C36(H36),
 C42(H42), C43(H43), C44(H44), C45(H45), C46(H46), N21(H21), N24(H24), C52(H52),
  C53(H53), C54(H54), C55(H55), C56(H56), C62(H62), C63(H63), C64(H64),
 C65(H65), C66(H66)
;
_olex2_submission_special_instructions 'No special instructions were received'
_oxdiff_exptl_absorpt_empirical_details
;
Empirical correction (ABSPACK) includes:
- Absorption correction using spherical harmonics
- Frame scaling
;
_oxdiff_exptl_absorpt_empirical_full_max 1.508
_oxdiff_exptl_absorpt_empirical_full_min 0.697
_oxdiff_twin_integration_method simultaneous
_oxdiff_twin_items 2
_twin_special_details
;
Component 2 rotated by -179.9842\% 
 around [-0.29 -0.00 0.96] (reciprocal) or [-0.00 -0.00 1.00] (direct)
;

loop_
_space_group_symop_operation_xyz
'x, y, z'
'-x, y, -z'
'x+1/2, y+1/2, z'
'-x+1/2, y+1/2, -z'

loop_
_atom_site_label
_atom_site_type_symbol
_atom_site_fract_x
_atom_site_fract_y
_atom_site_fract_z
_atom_site_U_iso_or_equiv
_atom_site_adp_type
_atom_site_occupancy
_atom_site_site_symmetry_order
_atom_site_calc_flag
_atom_site_refinement_flags_posn
_atom_site_refinement_flags_adp
_atom_site_refinement_flags_occupancy
O11 O 0.36365(9) 0.1295(2) 0.4231(5) 0.0227(6) Uani 1 1 d . . .
O12 O 0.47363(8) 0.2011(2) 0.3632(4) 0.0169(6) Uani 1 1 d . . .
O13 O 0.46859(8) 0.3274(2) 0.5891(4) 0.0161(6) Uani 1 1 d . . .
O14 O 0.40923(9) 0.4686(2) 0.4952(4) 0.0197(6) Uani 1 1 d . . .
N11 N 0.42825(11) 0.0440(3) 0.4587(5) 0.0181(7) Uani 1 1 d . . .
H11 H 0.4563 0.0554 0.4653 0.022 Uiso 1 1 calc R . .
N14 N 0.35379(11) 0.3540(3) 0.4767(6) 0.0221(8) Uani 1 1 d . . .
H14 H 0.3490 0.2889 0.4715 0.027 Uiso 1 1 calc R . .
C11 C 0.40332(12) 0.1245(3) 0.4201(6) 0.0177(8) Uani 1 1 d . . .
C12 C 0.42893(12) 0.2198(3) 0.3778(6) 0.0159(8) Uani 1 1 d . . .
H12 H 0.4163 0.2521 0.2593 0.019 Uiso 1 1 calc R . .
C13 C 0.42627(12) 0.2929(3) 0.5472(6) 0.0161(8) Uani 1 1 d . . .
H13 H 0.4163 0.2552 0.6582 0.019 Uiso 1 1 calc R . .
C14 C 0.39582(13) 0.3816(3) 0.5025(6) 0.0171(8) Uani 1 1 d . . .
C31 C 0.41612(13) -0.0573(3) 0.4906(6) 0.0178(8) Uani 1 1 d . . .
C32 C 0.44779(13) -0.1206(3) 0.5733(6) 0.0202(8) Uani 1 1 d . . .
H32 H 0.4752 -0.0942 0.6159 0.024 Uiso 1 1 calc R . .
C33 C 0.43942(14) -0.2224(3) 0.5937(6) 0.0235(9) Uani 1 1 d . . .
H33 H 0.4611 -0.2656 0.6500 0.028 Uiso 1 1 calc R . .
C34 C 0.39939(15) -0.2607(3) 0.5315(7) 0.0255(10) Uani 1 1 d . . .
H34 H 0.3936 -0.3304 0.5435 0.031 Uiso 1 1 calc R . .
C35 C 0.36777(14) -0.1972(3) 0.4520(6) 0.0241(9) Uani 1 1 d . . .
H35 H 0.3402 -0.2238 0.4118 0.029 Uiso 1 1 calc R . .
C36 C 0.37563(14) -0.0952(3) 0.4300(6) 0.0203(9) Uani 1 1 d . . .
H36 H 0.3538 -0.0522 0.3747 0.024 Uiso 1 1 calc R . .
C41 C 0.31645(13) 0.4157(3) 0.4571(6) 0.0216(9) Uani 1 1 d . . .
C42 C 0.31761(15) 0.5199(4) 0.4604(9) 0.0347(13) Uani 1 1 d . . .
H42 H 0.3446 0.5543 0.4685 0.042 Uiso 1 1 calc R . .
C43 C 0.27910(16) 0.5736(4) 0.4516(10) 0.0382(13) Uani 1 1 d . . .
H43 H 0.2800 0.6449 0.4553 0.046 Uiso 1 1 calc R . .
C44 C 0.23971(15) 0.5256(4) 0.4377(7) 0.0278(11) Uani 1 1 d . . .
H44 H 0.2136 0.5632 0.4337 0.033 Uiso 1 1 calc R . .
C45 C 0.23858(14) 0.4220(4) 0.4296(7) 0.0289(11) Uani 1 1 d . . .
H45 H 0.2115 0.3884 0.4171 0.035 Uiso 1 1 calc R . .
C46 C 0.27677(14) 0.3663(4) 0.4396(7) 0.0238(9) Uani 1 1 d . . .
H46 H 0.2757 0.2951 0.4345 0.029 Uiso 1 1 calc R . .
B1 B 0.5000 0.2647(5) 0.5000 0.0165(13) Uani 1 2 d S T P
O21 O 0.59001(9) 0.3568(2) 0.0286(5) 0.0192(6) Uani 1 1 d . . .
O22 O 0.53258(8) 0.4997(2) 0.1002(4) 0.0163(6) Uani 1 1 d . . .
O23 O 0.52478(8) 0.6253(2) -0.1288(4) 0.0168(6) Uani 1 1 d . . .
O24 O 0.63582(9) 0.6894(2) -0.0127(5) 0.0224(6) Uani 1 1 d . . .
N2 N 0.5000 0.3018(4) 0.0000 0.0179(10) Uani 1 2 d S T P
H2A H 0.4815 0.3435 -0.0181 0.43(14) Uiso 1 1 d R . .
H2B H 0.5013 0.2655 -0.1050 0.12(4) Uiso 1 1 d R . .
N21 N 0.64608(11) 0.4688(3) 0.0366(6) 0.0212(8) Uani 1 1 d . . .
H21 H 0.6512 0.5338 0.0338 0.025 Uiso 1 1 calc R . .
N24 N 0.57425(10) 0.7843(3) -0.0591(5) 0.0174(7) Uani 1 1 d . . .
H24 H 0.5468 0.7787 -0.0996 0.021 Uiso 1 1 calc R . .
C21 C 0.60416(13) 0.4423(3) 0.0420(6) 0.0179(8) Uani 1 1 d . . .
C22 C 0.57465(12) 0.5326(3) 0.0733(6) 0.0161(8) Uani 1 1 d . . .
H22 H 0.5862 0.5708 0.1871 0.019 Uiso 1 1 calc R . .
C23 C 0.56967(11) 0.6050(3) -0.1002(6) 0.0162(8) Uani 1 1 d . . .
H23 H 0.5801 0.5711 -0.2143 0.019 Uiso 1 1 calc R . .
C24 C 0.59693(12) 0.6983(3) -0.0536(6) 0.0173(8) Uani 1 1 d . . .
C51 C 0.68302(13) 0.4057(3) 0.0347(6) 0.0219(9) Uani 1 1 d . . .
C52 C 0.68080(14) 0.3028(4) 0.0029(8) 0.0273(10) Uani 1 1 d . . .
H52 H 0.6536 0.2711 -0.0247 0.033 Uiso 1 1 calc R . .
C53 C 0.71884(16) 0.2466(4) 0.0119(9) 0.0340(12) Uani 1 1 d . . .
H53 H 0.7173 0.1761 -0.0085 0.041 Uiso 1 1 calc R . .
C54 C 0.75854(15) 0.2913(4) 0.0497(8) 0.0333(12) Uani 1 1 d . . .
H54 H 0.7843 0.2523 0.0561 0.040 Uiso 1 1 calc R . .
C55 C 0.76041(15) 0.3949(5) 0.0785(7) 0.0299(11) Uani 1 1 d . . .
H55 H 0.7877 0.4268 0.1033 0.036 Uiso 1 1 calc R . .
C56 C 0.72308(14) 0.4514(4) 0.0712(7) 0.0253(10) Uani 1 1 d . . .
H56 H 0.7247 0.5219 0.0912 0.030 Uiso 1 1 calc R . .
C61 C 0.58793(14) 0.8825(3) -0.0096(6) 0.0190(8) Uani 1 1 d . . .
C62 C 0.55737(14) 0.9585(3) -0.0365(7) 0.0233(9) Uani 1 1 d . . .
H62 H 0.5292 0.9433 -0.0906 0.028 Uiso 1 1 calc R . .
C63 C 0.56780(16) 1.0570(3) 0.0153(7) 0.0293(10) Uani 1 1 d . . .
H63 H 0.5466 1.1084 -0.0007 0.035 Uiso 1 1 calc R . .
C64 C 0.60905(16) 1.0797(4) 0.0901(7) 0.0281(10) Uani 1 1 d . . .
H64 H 0.6163 1.1468 0.1255 0.034 Uiso 1 1 calc R . .
C65 C 0.63947(15) 1.0047(4) 0.1129(7) 0.0273(10) Uani 1 1 d . . .
H65 H 0.6679 1.0210 0.1623 0.033 Uiso 1 1 calc R . .
C66 C 0.62958(14) 0.9050(3) 0.0653(6) 0.0206(9) Uani 1 1 d . . .
H66 H 0.6508 0.8538 0.0835 0.025 Uiso 1 1 calc R . .
B2 B 0.5000 0.5624(5) 0.0000 0.0159(13) Uani 1 2 d S T P
N1 N 0.5000 0.5283(4) 0.5000 0.0173(10) Uani 1 2 d S T P
H1A H 0.5186 0.4922 0.4741 0.039(17) Uiso 1 1 d R . .
H1B H 0.4984 0.5628 0.3803 0.05(2) Uiso 1 1 d R . .

loop_
_atom_site_aniso_label
_atom_site_aniso_U_11
_atom_site_aniso_U_22
_atom_site_aniso_U_33
_atom_site_aniso_U_23
_atom_site_aniso_U_13
_atom_site_aniso_U_12
O11 0.0158(13) 0.0202(15) 0.0324(17) 0.0009(13) 0.0030(11) -0.0011(12)
O12 0.0150(12) 0.0154(13) 0.0206(15) -0.0027(12) 0.0025(11) -0.0013(10)
O13 0.0154(12) 0.0143(13) 0.0184(14) -0.0025(11) -0.0009(11) -0.0010(10)
O14 0.0187(14) 0.0149(14) 0.0255(16) 0.0000(12) 0.0010(11) 0.0011(12)
N11 0.0159(15) 0.0143(17) 0.0242(18) 0.0009(14) 0.0018(13) -0.0037(13)
N14 0.0162(17) 0.0137(18) 0.036(2) -0.0006(15) 0.0006(14) 0.0003(14)
C11 0.0179(18) 0.0157(19) 0.019(2) -0.0021(16) 0.0007(14) -0.0008(16)
C12 0.0143(17) 0.014(2) 0.0198(19) 0.0007(15) 0.0014(14) -0.0020(13)
C13 0.0122(17) 0.018(2) 0.018(2) 0.0005(16) 0.0017(14) -0.0017(15)
C14 0.0146(18) 0.017(2) 0.020(2) -0.0001(16) 0.0034(14) 0.0007(15)
C31 0.021(2) 0.013(2) 0.020(2) -0.0008(16) 0.0061(15) -0.0016(15)
C32 0.0188(19) 0.021(2) 0.022(2) -0.0004(17) 0.0034(15) -0.0006(15)
C33 0.030(2) 0.021(2) 0.020(2) 0.0040(18) 0.0037(17) 0.0031(17)
C34 0.036(2) 0.014(2) 0.026(2) -0.0019(17) 0.0076(19) -0.0043(17)
C35 0.026(2) 0.022(2) 0.025(2) -0.0047(18) 0.0046(17) -0.0080(17)
C36 0.022(2) 0.019(2) 0.0199(19) -0.0020(17) 0.0014(16) 0.0014(16)
C41 0.015(2) 0.023(3) 0.027(2) 0.0008(18) 0.0006(16) 0.0020(16)
C42 0.019(2) 0.024(3) 0.060(4) -0.002(2) 0.000(2) 0.0003(18)
C43 0.025(2) 0.024(2) 0.065(4) -0.004(2) -0.005(2) 0.006(2)
C44 0.019(2) 0.031(3) 0.033(3) -0.003(2) -0.0017(18) 0.0067(17)
C45 0.017(2) 0.036(3) 0.035(3) -0.002(2) 0.0046(18) -0.0013(19)
C46 0.020(2) 0.021(2) 0.030(2) 0.0000(18) 0.0032(17) -0.0027(17)
B1 0.018(3) 0.010(3) 0.021(3) 0.000 0.000(2) 0.000
O21 0.0165(14) 0.0153(15) 0.0261(16) -0.0014(12) 0.0031(11) -0.0020(11)
O22 0.0131(12) 0.0148(13) 0.0213(15) 0.0037(11) 0.0036(11) -0.0002(10)
O23 0.0144(12) 0.0163(13) 0.0196(14) 0.0028(12) 0.0008(10) -0.0007(11)
O24 0.0166(14) 0.0153(15) 0.0350(18) 0.0013(13) 0.0010(12) -0.0031(11)
N2 0.019(2) 0.015(3) 0.020(3) 0.000 0.0001(18) 0.000
N21 0.0154(17) 0.0169(18) 0.032(2) 0.0026(16) 0.0033(13) -0.0009(14)
N24 0.0137(15) 0.0154(17) 0.0228(18) 0.0013(14) -0.0007(13) -0.0017(13)
C21 0.0176(19) 0.020(2) 0.0166(19) 0.0019(16) 0.0017(14) 0.0010(16)
C22 0.0144(17) 0.017(2) 0.0168(19) -0.0003(16) 0.0003(14) -0.0013(14)
C23 0.0131(17) 0.017(2) 0.0183(19) 0.0033(16) 0.0016(14) 0.0005(14)
C24 0.0174(18) 0.0167(19) 0.0184(19) -0.0005(17) 0.0045(14) -0.0028(15)
C51 0.016(2) 0.025(2) 0.026(2) 0.0075(18) 0.0051(16) 0.0036(16)
C52 0.019(2) 0.022(2) 0.041(3) 0.008(2) 0.0063(18) 0.0022(17)
C53 0.028(2) 0.025(3) 0.050(3) 0.008(2) 0.015(2) 0.009(2)
C54 0.023(2) 0.043(3) 0.034(3) 0.012(2) 0.0084(19) 0.016(2)
C55 0.016(2) 0.050(3) 0.025(2) 0.002(2) 0.0024(16) 0.0015(19)
C56 0.020(2) 0.030(3) 0.026(2) 0.0019(19) 0.0036(16) 0.0005(19)
C61 0.024(2) 0.015(2) 0.0188(19) -0.0006(16) 0.0030(16) -0.0027(16)
C62 0.0239(19) 0.020(2) 0.026(2) 0.0031(18) 0.0022(17) 0.0026(17)
C63 0.041(3) 0.022(2) 0.025(2) 0.0028(19) 0.004(2) 0.0066(19)
C64 0.043(3) 0.018(2) 0.025(3) -0.0024(18) 0.010(2) -0.0045(18)
C65 0.029(2) 0.025(2) 0.028(2) -0.0027(19) 0.0045(19) -0.0091(18)
C66 0.020(2) 0.016(2) 0.025(2) -0.0013(17) 0.0035(16) -0.0031(15)
B2 0.014(3) 0.015(3) 0.019(3) 0.000 0.004(2) 0.000
N1 0.017(2) 0.014(3) 0.021(3) 0.000 0.0011(19) 0.000

loop_
_atom_type_symbol
_atom_type_description
_atom_type_scat_dispersion_real
_atom_type_scat_dispersion_imag
_atom_type_scat_source
C C 0.0181 0.0091 'International Tables Vol C Tables 4.2.6.8 and 6.1.1.4'
H H 0.0000 0.0000 'International Tables Vol C Tables 4.2.6.8 and 6.1.1.4'
B B 0.0090 0.0039 'International Tables Vol C Tables 4.2.6.8 and 6.1.1.4'
N N 0.0311 0.0180 'International Tables Vol C Tables 4.2.6.8 and 6.1.1.4'
O O 0.0492 0.0322 'International Tables Vol C Tables 4.2.6.8 and 6.1.1.4'

loop_
_geom_angle_atom_site_label_1
_geom_angle_atom_site_label_2
_geom_angle_atom_site_label_3
_geom_angle
_geom_angle_site_symmetry_1
_geom_angle_site_symmetry_3
C12 O12 B1 110.3(3) . .
C13 O13 B1 111.2(3) . .
C11 N11 C31 129.6(3) . .
C14 N14 C41 128.8(4) . .
O11 C11 N11 127.0(4) . .
O11 C11 C12 119.2(4) . .
N11 C11 C12 113.7(3) . .
O12 C12 C11 112.9(3) . .
O12 C12 C13 105.7(3) . .
C11 C12 C13 108.1(3) . .
O13 C13 C12 105.7(3) . .
O13 C13 C14 110.1(3) . .
C14 C13 C12 112.8(3) . .
O14 C14 N14 125.0(4) . .
O14 C14 C13 122.0(4) . .
N14 C14 C13 113.0(4) . .
C32 C31 N11 117.1(4) . .
C36 C31 N11 122.5(4) . .
C36 C31 C32 120.2(4) . .
C33 C32 C31 120.3(4) . .
C34 C33 C32 119.7(4) . .
C33 C34 C35 119.9(4) . .
C34 C35 C36 121.2(4) . .
C35 C36 C31 118.7(4) . .
C42 C41 N14 123.9(4) . .
C42 C41 C46 119.7(4) . .
C46 C41 N14 116.4(4) . .
C43 C42 C41 119.5(5) . .
C44 C43 C42 121.3(5) . .
C43 C44 C45 119.1(5) . .
C44 C45 C46 120.7(4) . .
C41 C46 C45 119.6(4) . .
O12 B1 O12 110.6(5) 2_656 .
O13 B1 O12 104.85(14) 2_656 2_656
O13 B1 O12 113.27(15) 2_656 .
O13 B1 O12 104.85(14) . .
O13 B1 O12 113.27(15) . 2_656
O13 B1 O13 110.2(5) 2_656 .
C22 O22 B2 112.0(3) . .
C23 O23 B2 110.3(3) . .
C21 N21 C51 128.6(4) . .
C24 N24 C61 129.4(3) . .
O21 C21 N21 125.6(4) . .
O21 C21 C22 121.8(4) . .
N21 C21 C22 112.6(4) . .
O22 C22 C21 110.2(3) . .
O22 C22 C23 105.0(3) . .
C21 C22 C23 113.4(3) . .
O23 C23 C22 105.8(3) . .
O23 C23 C24 113.5(3) . .
C24 C23 C22 108.0(3) . .
O24 C24 N24 126.4(4) . .
O24 C24 C23 119.5(4) . .
N24 C24 C23 114.1(3) . .
C52 C51 N21 123.6(4) . .
C56 C51 N21 116.7(4) . .
C56 C51 C52 119.7(4) . .
C51 C52 C53 119.3(4) . .
C54 C53 C52 121.2(5) . .
C53 C54 C55 118.9(4) . .
C56 C55 C54 120.5(5) . .
C55 C56 C51 120.3(5) . .
C62 C61 N24 116.8(4) . .
C62 C61 C66 120.0(4) . .
C66 C61 N24 123.2(4) . .
C61 C62 C63 120.4(4) . .
C64 C63 C62 119.9(4) . .
C65 C64 C63 119.6(4) . .
C64 C65 C66 121.6(4) . .
C61 C66 C65 118.5(4) . .
O22 B2 O22 110.1(5) 2_655 .
O22 B2 O23 104.62(14) 2_655 2_655
O22 B2 O23 113.00(16) . 2_655
O22 B2 O23 113.00(16) 2_655 .
O22 B2 O23 104.62(14) . .
O23 B2 O23 111.7(5) 2_655 .

loop_
_geom_bond_atom_site_label_1
_geom_bond_atom_site_label_2
_geom_bond_distance
_geom_bond_site_symmetry_2
O11 C11 1.232(5) .
O12 C12 1.417(4) .
O12 B1 1.489(4) .
O13 C13 1.401(4) .
O13 B1 1.459(5) .
O14 C14 1.232(5) .
N11 C11 1.338(5) .
N11 C31 1.422(5) .
N14 C14 1.353(5) .
N14 C41 1.417(5) .
C11 C12 1.536(5) .
C12 C13 1.553(6) .
C13 C14 1.531(5) .
C31 C32 1.392(6) .
C31 C36 1.392(6) .
C32 C33 1.389(6) .
C33 C34 1.384(7) .
C34 C35 1.384(7) .
C35 C36 1.390(6) .
C41 C42 1.388(7) .
C41 C46 1.391(6) .
C42 C43 1.388(7) .
C43 C44 1.374(7) .
C44 C45 1.380(7) .
C45 C46 1.393(6) .
B1 O12 1.489(4) 2_656
B1 O13 1.459(5) 2_656
O21 C21 1.221(5) .
O22 C22 1.400(5) .
O22 B2 1.456(5) .
O23 C23 1.417(4) .
O23 B2 1.490(5) .
O24 C24 1.225(5) .
N21 C21 1.348(5) .
N21 C51 1.420(5) .
N24 C24 1.343(5) .
N24 C61 1.411(5) .
C21 C22 1.535(6) .
C22 C23 1.563(5) .
C23 C24 1.525(5) .
C51 C52 1.389(7) .
C51 C56 1.389(6) .
C52 C53 1.393(6) .
C53 C54 1.375(8) .
C54 C55 1.395(8) .
C55 C56 1.376(7) .
C61 C62 1.389(6) .
C61 C66 1.393(6) .
C62 C63 1.393(7) .
C63 C64 1.383(7) .
C64 C65 1.375(7) .
C65 C66 1.398(6) .
B2 O22 1.456(5) 2_655
B2 O23 1.490(5) 2_655

loop_
_geom_hbond_atom_site_label_D
_geom_hbond_atom_site_label_H
_geom_hbond_atom_site_label_A
_geom_hbond_distance_DH
_geom_hbond_distance_HA
_geom_hbond_distance_DA
_geom_hbond_angle_DHA
_geom_hbond_site_symmetry_A
N11 H11 O12 0.88 2.15 2.634(4) 114.0 .
N14 H14 O11 0.88 2.20 3.031(5) 156.9 .
N2 H2A O21 0.80 2.22 2.875(3) 139.5 2_655
N2 H2A O22 0.80 2.20 2.893(6) 145.6 2_655
N2 H2B O12 0.89 2.21 3.065(4) 160.3 2_655
N2 H2B O13 0.89 2.47 3.028(3) 121.0 1_554
N21 H21 O24 0.88 2.15 2.972(5) 156.0 .
N24 H24 O23 0.88 2.16 2.640(4) 113.9 .
N1 H1A O13 0.78 2.28 2.929(5) 141.2 2_656
N1 H1A O14 0.78 2.25 2.919(3) 143.7 2_656
N1 H1B O22 0.96 2.46 3.099(3) 123.3 .
N1 H1B O23 0.96 2.05 2.985(4) 162.3 2_655

loop_
_geom_torsion_atom_site_label_1
_geom_torsion_atom_site_label_2
_geom_torsion_atom_site_label_3
_geom_torsion_atom_site_label_4
_geom_torsion
_geom_torsion_site_symmetry_4
O11 C11 C12 O12 -175.0(4) .
O11 C11 C12 C13 68.5(5) .
O12 C12 C13 O13 12.6(4) .
O12 C12 C13 C14 133.1(3) .
O13 C13 C14 O14 4.2(6) .
O13 C13 C14 N14 -174.6(4) .
N11 C11 C12 O12 7.9(5) .
N11 C11 C12 C13 -108.7(4) .
N11 C31 C32 C33 -174.4(4) .
N11 C31 C36 C35 174.3(4) .
N14 C41 C42 C43 -176.1(5) .
N14 C41 C46 C45 176.7(4) .
C11 N11 C31 C32 -164.5(4) .
C11 N11 C31 C36 20.4(7) .
C11 C12 C13 O13 133.8(3) .
C11 C12 C13 C14 -105.8(4) .
C12 O12 B1 O12 118.9(3) 2_656
C12 O12 B1 O13 -123.7(3) 2_656
C12 O12 B1 O13 -3.5(4) .
C12 C13 C14 O14 -113.7(4) .
C12 C13 C14 N14 67.5(4) .
C13 O13 B1 O12 12.2(4) .
C13 O13 B1 O12 -108.4(4) 2_656
C13 O13 B1 O13 134.4(3) 2_656
C14 N14 C41 C42 0.5(8) .
C14 N14 C41 C46 -177.5(5) .
C31 N11 C11 O11 8.1(8) .
C31 N11 C11 C12 -174.9(4) .
C31 C32 C33 C34 -0.1(7) .
C32 C31 C36 C35 -0.6(6) .
C32 C33 C34 C35 -0.9(7) .
C33 C34 C35 C36 1.1(7) .
C34 C35 C36 C31 -0.3(7) .
C36 C31 C32 C33 0.8(7) .
C41 N14 C14 O14 -7.4(8) .
C41 N14 C14 C13 171.3(4) .
C41 C42 C43 C44 -0.7(10) .
C42 C41 C46 C45 -1.4(7) .
C42 C43 C44 C45 -0.9(9) .
C43 C44 C45 C46 1.4(8) .
C44 C45 C46 C41 -0.3(7) .
C46 C41 C42 C43 1.9(8) .
B1 O12 C12 C11 -123.3(4) .
B1 O12 C12 C13 -5.4(4) .
B1 O13 C13 C12 -15.4(4) .
B1 O13 C13 C14 -137.6(3) .
O21 C21 C22 O22 5.5(6) .
O21 C21 C22 C23 -111.8(4) .
O22 C22 C23 O23 13.3(4) .
O22 C22 C23 C24 135.1(3) .
O23 C23 C24 O24 174.8(4) .
O23 C23 C24 N24 -3.9(5) .
N21 C21 C22 O22 -173.0(3) .
N21 C21 C22 C23 69.8(5) .
N21 C51 C52 C53 -177.3(5) .
N21 C51 C56 C55 177.8(4) .
N24 C61 C62 C63 177.6(4) .
N24 C61 C66 C65 -178.8(4) .
C21 N21 C51 C52 12.6(7) .
C21 N21 C51 C56 -166.0(5) .
C21 C22 C23 O23 133.5(3) .
C21 C22 C23 C24 -104.6(4) .
C22 O22 B2 O22 133.9(3) 2_655
C22 O22 B2 O23 12.2(4) .
C22 O22 B2 O23 -109.6(4) 2_655
C22 C23 C24 O24 57.9(5) .
C22 C23 C24 N24 -120.9(4) .
C23 O23 B2 O22 -122.6(3) 2_655
C23 O23 B2 O22 -2.9(4) .
C23 O23 B2 O23 119.7(3) 2_655
C24 N24 C61 C62 177.7(4) .
C24 N24 C61 C66 -3.1(7) .
C51 N21 C21 O21 -7.3(7) .
C51 N21 C21 C22 171.1(4) .
C51 C52 C53 C54 -0.7(8) .
C52 C51 C56 C55 -0.9(7) .
C52 C53 C54 C55 -0.3(8) .
C53 C54 C55 C56 0.7(8) .
C54 C55 C56 C51 -0.1(7) .
C56 C51 C52 C53 1.3(8) .
C61 N24 C24 O24 -4.4(7) .
C61 N24 C24 C23 174.2(4) .
C61 C62 C63 C64 1.4(7) .
C62 C61 C66 C65 0.4(7) .
C62 C63 C64 C65 -0.1(7) .
C63 C64 C65 C66 -1.1(7) .
C64 C65 C66 C61 0.9(7) .
C66 C61 C62 C63 -1.6(7) .
B2 O22 C22 C21 -138.1(3) .
B2 O22 C22 C23 -15.8(4) .
B2 O23 C23 C22 -6.2(4) .
B2 O23 C23 C24 -124.4(4) .

loop_
_twin_individual_id
_twin_individual_mass_fraction_refined
_oxdiff_twin_reflns_isolated
_oxdiff_twin_reflns_overlapped
_twin_individual_twin_lattice_type
_twin_individual_twin_matrix_11
_twin_individual_twin_matrix_12
_twin_individual_twin_matrix_13
_twin_individual_twin_matrix_21
_twin_individual_twin_matrix_22
_twin_individual_twin_matrix_23
_twin_individual_twin_matrix_31
_twin_individual_twin_matrix_32
_twin_individual_twin_matrix_33
1 0.4990(14) 4694 4388 ref 1.0000 0.0000 0.0000 0.0000 1.0000 0.0000 0.0000 0.0000 1.0000
2 0.5010(14) 4672 4388 nmt -0.9998 0.0024 -0.6162 -0.0001 -0.9999 -0.0001 -0.0000 -0.0001 1.0000
